data_4323190
loop_
_publ_author_name
'Syunsuke Uozumi'
'Hideki Furutachi'
'Masaaki Ohba'
'Hisashi \=Okawa'
'David E. Fenton'
'Kenji Shindo'
'Susumu Murata'
'David J. Kitko'

_publ_section_title
;
 Dinuclear Nickel(II) Complexes of an Unsymmetric "End-Off" Compartmental
 Ligand: Conversion of Urea into Cyanate at a Dinuclear Nickel Core
;
_journal_name_full 'Inorganic Chemistry'
_journal_page_first 6281
_journal_page_last 6287
_journal_paper_doi 10.1021/ic9807689
_journal_volume 37
_journal_year 1998
_chemical_formula_sum 'C29 H33 N7 Ni2 O3 S2'
_space_group_IT_number 14
_symmetry_cell_setting monoclinic
_symmetry_Int_Tables_number 14
_symmetry_space_group_name_Hall '-P 2ybc'
_symmetry_space_group_name_H-M 'P 1 21/c 1'
_audit_creation_date 'Wed Sep 30 15:49:41 1998'
_audit_creation_method 'from TEXRAY.INF file'
_cell_angle_alpha 90
_cell_angle_beta 100.62(4)
_cell_angle_gamma 90
_cell_formula_units_Z 4.00
_cell_length_a 14.165(5)
_cell_length_b 15.198(4)
_cell_length_c 17.395(8)
_cell_measurement_reflns_used 21
_cell_measurement_temperature 23.0
_cell_measurement_theta_max 30.01
_cell_measurement_theta_min 29.78
_cell_volume 3681(2)
_computing_cell_refinement 'MSC/AFC Diffractometer Control'
_computing_data_collection 'MSC/AFC Diffractometer Control'
_computing_data_reduction 'teXsan: PROCESS (MSC)'
_computing_publication_material 'teXsan: FINISH (MSC)'
_computing_structure_refinement 'teXsan: LS (MSC)'
_computing_structure_solution SHELXS86
_diffrn_ambient_temperature 23.0
_diffrn_measurement_device AFC7R
_diffrn_measurement_method 'omega/2-theta scans'
_diffrn_orient_matrix_UB_11 0.06505
_diffrn_orient_matrix_UB_12 0.01027
_diffrn_orient_matrix_UB_13 0.03242
_diffrn_orient_matrix_UB_21 -0.01571
_diffrn_orient_matrix_UB_22 0.06372
_diffrn_orient_matrix_UB_23 0.00449
_diffrn_orient_matrix_UB_31 -0.02608
_diffrn_orient_matrix_UB_32 -0.01277
_diffrn_orient_matrix_UB_33 0.04847
_diffrn_radiation_monochromator graphite
_diffrn_radiation_source 'X-ray tube'
_diffrn_radiation_type MoKalpha
_diffrn_radiation_wavelength 0.7107
_diffrn_reflns_av_R_equivalents 15.57
_diffrn_reflns_limit_h_max 16
_diffrn_reflns_limit_h_min 0
_diffrn_reflns_limit_k_max 18
_diffrn_reflns_limit_k_min 0
_diffrn_reflns_limit_l_max 18
_diffrn_reflns_limit_l_min -20
_diffrn_reflns_number 7027
_diffrn_reflns_theta_max 25.0119
_diffrn_standards_decay_% -0.21
_diffrn_standards_interval_count 150
_diffrn_standards_number 3
_exptl_absorpt_coefficient_mu_cm 11.730
_exptl_absorpt_correction_T_max 1.000
_exptl_absorpt_correction_T_min 0.745
_exptl_absorpt_correction_type psi-scan
_exptl_crystal_colour green
_exptl_crystal_density_diffrn 1.280
_exptl_crystal_description prismatic
_exptl_crystal_F_000 1472.00
_exptl_crystal_size_max 0.200
_exptl_crystal_size_min 0.200
_refine_diff_density_max -0.88910
_refine_diff_density_min 0.62210
_refine_ls_extinction_coef 0.60092
_refine_ls_extinction_method Zachariasen_type_2_Gaussian_isotropic
_refine_ls_goodness_of_fit_obs 5.320
_refine_ls_matrix_type full
_refine_ls_number_parameters 405
_refine_ls_number_reflns 3290
_refine_ls_number_restraints 0
_refine_ls_R_factor_obs 0.0790
_refine_ls_shift/esd_max 0.0790
_refine_ls_structure_factor_coef F
_refine_ls_weighting_scheme unit
_refine_ls_wR_factor_obs 0.1000
_cod_data_source_file ic9807689_1.cif
_cod_data_source_block '[Ni2(L)(AcO)(NCS)2]'
_cod_original_cell_volume 3680(2)
_cod_original_sg_symbol_H-M 'P 21/c '
_cod_original_formula_sum 'C29 H33 O3 N7 S2 Ni2'
_cod_database_code 4323190

loop_
_symmetry_equiv_pos_as_xyz
'   +x,   +y,   +z'
'   -x,1/2+y,1/2-z'
'   -x,   -y,   -z'
'   +x,1/2-y,1/2+z'

loop_
_atom_site_aniso_label
_atom_site_aniso_U_11
_atom_site_aniso_U_22
_atom_site_aniso_U_33
_atom_site_aniso_U_12
_atom_site_aniso_U_13
_atom_site_aniso_U_23
Ni1 0.056(1) 0.0302(9) 0.0393(10) -0.0010(9) 0.0064(8) 0.0052(8)
Ni2 0.042(1) 0.038(1) 0.0398(10) -0.0013(8) 0.0051(8) 0.0030(8)
S1 0.123(5) 0.114(5) 0.147(6) 0.047(4) 0.070(5) -0.015(4)
S2 0.072(3) 0.057(3) 0.105(4) -0.016(2) 0.036(3) -0.022(3)
O1 0.050(6) 0.039(5) 0.037(5) -0.006(4) 0.012(4) 0.001(4)
O2 0.078(7) 0.037(5) 0.039(5) -0.012(5) 0.003(5) -0.003(5)
O3 0.053(6) 0.039(6) 0.038(5) -0.004(5) -0.005(4) 0.003(4)
N1 0.058(8) 0.034(7) 0.042(7) 0.006(6) 0.010(6) 0.011(5)
N2 0.10(1) 0.023(6) 0.057(8) 0.012(6) 0.022(7) 0.009(6)
N3 0.039(7) 0.036(7) 0.072(9) -0.008(5) 0.020(6) 0.005(6)
N4 0.043(8) 0.064(9) 0.041(7) -0.014(6) 0.007(6) 0.002(6)
N5 0.036(7) 0.069(9) 0.046(7) -0.004(6) 0.006(6) 0.004(6)
N6 0.052(9) 0.071(10) 0.063(9) 0.014(7) 0.010(7) -0.001(8)
N7 0.047(8) 0.050(8) 0.066(8) -0.015(7) 0.021(7) 0.007(7)
C1 0.15(2) 0.06(1) 0.05(1) 0.00(1) 0.02(1) -0.017(8)
C2 0.07(1) 0.040(9) 0.10(1) -0.003(8) 0.04(1) -0.007(9)
C3 0.08(1) 0.06(1) 0.038(8) -0.005(9) 0.020(8) -0.001(7)
C4 0.040(8) 0.045(9) 0.051(9) 0.001(6) 0.019(7) 0.005(7)
C5 0.037(8) 0.035(8) 0.041(8) 0.000(6) 0.006(6) 0.000(6)
C6 0.036(8) 0.036(8) 0.061(9) 0.000(6) 0.016(7) 0.000(7)
C7 0.05(1) 0.035(9) 0.09(1) -0.002(7) 0.023(9) -0.007(8)
C8 0.056(10) 0.051(9) 0.042(8) 0.008(7) 0.006(7) 0.014(7)
C9 0.12(2) 0.05(1) 0.025(8) 0.028(10) 0.001(8) 0.008(7)
C10 0.09(1) 0.035(9) 0.07(1) 0.016(9) 0.02(1) 0.030(8)
C11 0.10(1) 0.038(9) 0.06(1) -0.020(9) -0.001(10) -0.010(8)
C12 0.11(2) 0.04(1) 0.12(2) 0.02(1) 0.04(1) 0.02(1)
C13 0.039(9) 0.048(9) 0.056(10) 0.006(7) 0.010(7) 0.010(7)
C14 0.10(1) 0.033(9) 0.07(1) 0.006(9) -0.007(10) 0.012(8)
C15 0.06(1) 0.06(1) 0.043(9) -0.020(8) 0.005(8) 0.006(8)
C16 0.09(1) 0.05(1) 0.08(1) -0.022(9) 0.02(1) 0.016(9)
C17 0.09(2) 0.12(2) 0.08(1) -0.06(1) 0.04(1) 0.01(1)
C18 0.05(1) 0.10(2) 0.07(1) -0.02(1) 0.008(9) -0.02(1)
C19 0.049(10) 0.09(1) 0.038(8) -0.028(9) 0.022(7) -0.014(8)
C20 0.08(1) 0.043(9) 0.033(8) -0.021(8) 0.010(7) -0.007(6)
C21 0.051(10) 0.07(1) 0.042(8) -0.025(8) 0.013(7) -0.014(8)
C22 0.09(1) 0.10(2) 0.05(1) -0.03(1) 0.007(10) -0.02(1)
C23 0.07(1) 0.14(2) 0.06(1) -0.04(1) -0.02(1) 0.00(1)
C24 0.04(1) 0.16(2) 0.07(1) 0.00(1) -0.007(9) 0.03(1)
C25 0.028(8) 0.11(1) 0.053(9) 0.002(8) 0.001(7) 0.015(9)
C26 0.055(9) 0.035(8) 0.036(7) 0.003(7) 0.010(6) 0.004(6)
C27 0.06(1) 0.044(9) 0.051(9) -0.007(8) -0.001(7) -0.009(7)
C28 0.041(10) 0.07(1) 0.07(1) 0.017(9) 0.013(8) 0.012(10)
C29 0.09(1) 0.016(7) 0.043(8) -0.005(7) 0.004(8) 0.003(6)

loop_
_atom_site_label
_atom_site_fract_x
_atom_site_fract_y
_atom_site_fract_z
_atom_site_U_iso_or_equiv
_atom_site_thermal_displace_type
_atom_site_calc_flag
_atom_site_calc_attached_atom
Ni1 0.8839(1) 0.2698(1) 0.0686(1) 0.0420 Uij ? ?
Ni2 0.7673(1) 0.1033(1) 0.13903(10) 0.0403 Uij ? ?
S1 0.5907(5) 0.3486(5) 0.2042(4) 0.1224 Uij ? ?
S2 1.1916(4) 0.2993(3) -0.0017(3) 0.0754 Uij ? ?
O1 0.8512(6) 0.1432(6) 0.0615(5) 0.0415 Uij ? ?
O2 0.9245(7) 0.2668(6) 0.1838(5) 0.0524 Uij ? ?
O3 0.8792(7) 0.1352(6) 0.2266(5) 0.0451 Uij ? ?
O4 0.461(2) 0.222(2) 0.293(2) 0.26(1) Uij ? ?
O5 0.527(3) 0.161(2) 0.449(2) 0.28(2) Uij ? ?
N1 0.8174(8) 0.2808(7) -0.0429(6) 0.0446 Uij ? ?
N2 0.864(1) 0.4080(7) 0.0670(7) 0.0577 Uij ? ?
N3 0.8144(8) -0.0277(7) 0.1255(7) 0.0478 Uij ? ?
N4 0.7071(8) 0.0387(8) 0.2257(7) 0.0493 Uij ? ?
N5 0.6668(8) 0.0634(9) 0.0448(7) 0.0503 Uij ? ?
N6 0.7002(9) 0.2212(10) 0.1512(7) 0.0622 Uij ? ?
N7 1.0155(9) 0.2749(8) 0.0443(7) 0.0529 Uij ? ?
C1 0.857(2) -0.077(1) -0.1969(10) 0.0847 Uij ? ?
C2 0.855(1) -0.018(1) -0.133(1) 0.0653 Uij ? ?
C3 0.830(1) 0.072(1) -0.1435(8) 0.0593 Uij ? ?
C4 0.8318(10) 0.1276(9) -0.0776(8) 0.0439 Uij ? ?
C5 0.8549(9) 0.0941(9) -0.0018(7) 0.0376 Uij ? ?
C6 0.8763(9) 0.0034(9) 0.0083(9) 0.0436 Uij ? ?
C7 0.876(1) -0.0478(9) -0.057(1) 0.0570 Uij ? ?
C8 0.805(1) 0.221(1) -0.0953(8) 0.0497 Uij ? ?
C9 0.791(1) 0.372(1) -0.0680(8) 0.0669 Uij ? ?
C10 0.860(1) 0.4321(10) -0.014(1) 0.0668 Uij ? ?
C11 0.946(1) 0.4547(10) 0.1196(9) 0.0678 Uij ? ?
C12 0.777(2) 0.431(1) 0.095(1) 0.0895 Uij ? ?
C13 0.9017(10) -0.0323(9) 0.0882(8) 0.0473 Uij ? ?
C14 0.836(1) -0.0582(10) 0.2097(10) 0.0680 Uij ? ?
C15 0.758(1) -0.036(1) 0.2515(8) 0.0546 Uij ? ?
C16 0.732(1) -0.085(1) 0.309(1) 0.0710 Uij ? ?
C17 0.653(2) -0.059(2) 0.339(1) 0.0957 Uij ? ?
C18 0.604(1) 0.013(1) 0.314(1) 0.0738 Uij ? ?
C19 0.634(1) 0.060(1) 0.2583(8) 0.0581 Uij ? ?
C20 0.731(1) -0.0775(9) 0.0833(8) 0.0526 Uij ? ?
C21 0.672(1) -0.020(1) 0.0231(8) 0.0538 Uij ? ?
C22 0.623(1) -0.052(1) -0.0470(10) 0.0798 Uij ? ?
C23 0.569(1) 0.004(2) -0.100(1) 0.0940 Uij ? ?
C24 0.561(1) 0.091(2) -0.079(1) 0.0909 Uij ? ?
C25 0.6091(10) 0.119(1) -0.0050(9) 0.0629 Uij ? ?
C26 0.928(1) 0.2055(9) 0.2336(8) 0.0418 Uij ? ?
C27 0.994(1) 0.2208(9) 0.3109(8) 0.0541 Uij ? ?
C28 0.655(1) 0.273(1) 0.1735(10) 0.0616 Uij ? ?
C29 1.086(1) 0.2855(8) 0.0256(8) 0.0505 Uij ? ?
C30 0.367(3) 0.197(3) 0.261(3) 0.24(2) Uij ? ?
C31 0.462(3) 0.139(3) 0.487(3) 0.24(2) Uij ? ?
H1 0.8126 -0.1243 -0.1963 0.1091 Uij ? ?
H2 0.8410 -0.0473 -0.2459 0.1091 Uij ? ?
H3 0.9201 -0.1025 -0.1937 0.1091 Uij ? ?
H4 0.8081 0.0964 -0.1951 0.0695 Uij ? ?
H5 0.8940 -0.1091 -0.0486 0.0684 Uij ? ?
H6 0.7740 0.2372 -0.1472 0.0637 Uij ? ?
H7 0.7932 0.3803 -0.1220 0.0829 Uij ? ?
H8 0.7254 0.3841 -0.0615 0.0829 Uij ? ?
H9 0.8432 0.4921 -0.0230 0.0811 Uij ? ?
H10 0.9243 0.4246 -0.0273 0.0811 Uij ? ?
H11 0.9563 0.4346 0.1729 0.0892 Uij ? ?
H12 1.0088 0.4401 0.1023 0.0892 Uij ? ?
H13 0.9420 0.5161 0.1183 0.0892 Uij ? ?
H14 0.7687 0.4924 0.0952 0.1155 Uij ? ?
H15 0.7231 0.4029 0.0659 0.1155 Uij ? ?
H16 0.7834 0.4108 0.1496 0.1155 Uij ? ?
H17 0.9552 0.0027 0.1177 0.0595 Uij ? ?
H18 0.9260 -0.0912 0.0872 0.0595 Uij ? ?
H19 0.8448 -0.1222 0.2104 0.0818 Uij ? ?
H20 0.8957 -0.0338 0.2364 0.0818 Uij ? ?
H21 0.7690 -0.1418 0.3242 0.0897 Uij ? ?
H22 0.6425 -0.0923 0.3876 0.1143 Uij ? ?
H23 0.5474 0.0319 0.3338 0.1017 Uij ? ?
H24 0.5982 0.1150 0.2368 0.0710 Uij ? ?
H25 0.7557 -0.1290 0.0595 0.0602 Uij ? ?
H26 0.6935 -0.0993 0.1194 0.0602 Uij ? ?
H27 0.6280 -0.1154 -0.0611 0.1019 Uij ? ?
H28 0.5306 -0.0154 -0.1488 0.1108 Uij ? ?
H29 0.5221 0.1358 -0.1117 0.1078 Uij ? ?
H30 0.5981 0.1802 0.0116 0.0750 Uij ? ?
H31 0.9924 0.1722 0.3447 0.0618 Uij ? ?
H32 1.0583 0.2292 0.3028 0.0618 Uij ? ?
H33 0.9746 0.2727 0.3352 0.0618 Uij ? ?

loop_
_atom_type_symbol
_atom_type_oxidation_number
_atom_type_number_in_cell
_atom_type_scat_dispersion_real
_atom_type_scat_dispersion_imag
_atom_type_scat_source
C 0 116 0.003 0.002 'International Tables'
H 0 132 0.000 0.000 'International Tables'
O 0 12 0.011 0.006 'International Tables'
N 0 28 0.006 0.003 'International Tables'
S 0 8 0.125 0.123 'International Tables'
Ni 0 8 0.339 1.112 'International Tables'

loop_
_geom_angle_atom_site_label_1
_geom_angle_atom_site_label_2
_geom_angle_atom_site_label_3
_geom_angle
_geom_angle_site_symmetry_1
_geom_angle_site_symmetry_2
_geom_angle_site_symmetry_3
_geom_angle_publ_flag
O(1) Ni(1) O(2) 93.5(4) ? ? ? yes
O(1) Ni(1) N(1) 87.6(4) ? ? ? yes
O(1) Ni(1) N(2) 159.2(5) ? ? ? yes
O(1) Ni(1) N(6) 67.2(4) ? ? ? yes
O(1) Ni(1) N(7) 104.1(4) ? ? ? yes
O(2) Ni(1) N(1) 168.4(5) ? ? ? yes
O(2) Ni(1) N(2) 92.8(4) ? ? ? yes
O(2) Ni(1) N(6) 70.0(4) ? ? ? yes
O(2) Ni(1) N(7) 96.1(5) ? ? ? yes
N(1) Ni(1) N(2) 82.4(5) ? ? ? yes
N(1) Ni(1) N(6) 100.0(4) ? ? ? yes
N(1) Ni(1) N(7) 94.8(5) ? ? ? yes
N(2) Ni(1) N(6) 96.6(5) ? ? ? yes
N(2) Ni(1) N(7) 94.9(5) ? ? ? yes
N(6) Ni(1) N(7) 162.3(4) ? ? ? yes
O(1) Ni(2) O(3) 87.5(4) ? ? ? yes
O(1) Ni(2) N(3) 88.4(4) ? ? ? yes
O(1) Ni(2) N(4) 166.0(4) ? ? ? yes
O(1) Ni(2) N(5) 87.9(4) ? ? ? yes
O(1) Ni(2) N(6) 98.3(5) ? ? ? yes
O(3) Ni(2) N(3) 95.1(4) ? ? ? yes
O(3) Ni(2) N(4) 86.4(4) ? ? ? yes
O(3) Ni(2) N(5) 173.1(4) ? ? ? yes
O(3) Ni(2) N(6) 91.5(5) ? ? ? yes
N(3) Ni(2) N(4) 79.6(5) ? ? ? yes
N(3) Ni(2) N(5) 79.7(5) ? ? ? yes
N(3) Ni(2) N(6) 170.7(5) ? ? ? yes
N(4) Ni(2) N(5) 96.9(4) ? ? ? yes
N(4) Ni(2) N(6) 94.4(5) ? ? ? yes
N(5) Ni(2) N(6) 94.2(5) ? ? ? yes
Ni(1) O(1) Ni(2) 113.9(4) ? ? ? yes
Ni(1) O(1) C(5) 123.3(8) ? ? ? yes
Ni(2) O(1) C(5) 119.5(8) ? ? ? yes
Ni(1) O(2) C(26) 132.5(9) ? ? ? yes
Ni(2) O(3) C(26) 127.3(8) ? ? ? yes
Ni(1) N(1) C(8) 127.7(9) ? ? ? yes
Ni(1) N(1) C(9) 114.3(9) ? ? ? yes
C(8) N(1) C(9) 117(1) ? ? ? yes
Ni(1) N(2) C(10) 104.1(9) ? ? ? yes
Ni(1) N(2) C(11) 111.9(9) ? ? ? yes
Ni(1) N(2) C(12) 110.6(10) ? ? ? yes
C(10) N(2) C(11) 110(1) ? ? ? yes
C(10) N(2) C(12) 112(1) ? ? ? yes
C(11) N(2) C(12) 106(1) ? ? ? yes
Ni(2) N(3) C(13) 113.0(8) ? ? ? yes
Ni(2) N(3) C(14) 101.1(9) ? ? ? yes
Ni(2) N(3) C(20) 107.3(9) ? ? ? yes
C(13) N(3) C(14) 111(1) ? ? ? yes
C(13) N(3) C(20) 113(1) ? ? ? yes
C(14) N(3) C(20) 109(1) ? ? ? yes
Ni(2) N(4) C(15) 111.3(10) ? ? ? yes
Ni(2) N(4) C(19) 130(1) ? ? ? yes
C(15) N(4) C(19) 117(1) ? ? ? yes
Ni(2) N(5) C(21) 116.1(10) ? ? ? yes
Ni(2) N(5) C(25) 124(1) ? ? ? yes
C(21) N(5) C(25) 117(1) ? ? ? yes
Ni(1) N(6) Ni(2) 74.4(4) ? ? ? yes
Ni(1) N(6) C(28) 122(1) ? ? ? yes
Ni(2) N(6) C(28) 160(1) ? ? ? yes
Ni(1) N(7) C(29) 172(1) ? ? ? yes
C(1) C(2) C(3) 123(1) ? ? ? yes
C(1) C(2) C(7) 120(1) ? ? ? yes
C(3) C(2) C(7) 116(1) ? ? ? yes
C(2) C(3) C(4) 120(1) ? ? ? yes
C(3) C(4) C(5) 120(1) ? ? ? yes
C(3) C(4) C(8) 115(1) ? ? ? yes
C(5) C(4) C(8) 123(1) ? ? ? yes
O(1) C(5) C(4) 122(1) ? ? ? yes
O(1) C(5) C(6) 118(1) ? ? ? yes
C(4) C(5) C(6) 118(1) ? ? ? yes
C(5) C(6) C(7) 118(1) ? ? ? yes
C(5) C(6) C(13) 119(1) ? ? ? yes
C(7) C(6) C(13) 122(1) ? ? ? yes
C(2) C(7) C(6) 124(1) ? ? ? yes
N(1) C(8) C(4) 122(1) ? ? ? yes
N(1) C(9) C(10) 106(1) ? ? ? yes
N(2) C(10) C(9) 110(1) ? ? ? yes
N(3) C(13) C(6) 108(1) ? ? ? yes
N(3) C(14) C(15) 111(1) ? ? ? yes
N(4) C(15) C(14) 115(1) ? ? ? yes
N(4) C(15) C(16) 120(1) ? ? ? yes
C(14) C(15) C(16) 124(1) ? ? ? yes
C(15) C(16) C(17) 117(1) ? ? ? yes
C(16) C(17) C(18) 121(1) ? ? ? yes
C(17) C(18) C(19) 117(1) ? ? ? yes
N(4) C(19) C(18) 124(1) ? ? ? yes
N(3) C(20) C(21) 109(1) ? ? ? yes
N(5) C(21) C(20) 114(1) ? ? ? yes
N(5) C(21) C(22) 122(1) ? ? ? yes
C(20) C(21) C(22) 122(1) ? ? ? yes
C(21) C(22) C(23) 120(1) ? ? ? yes
C(22) C(23) C(24) 118(1) ? ? ? yes
C(23) C(24) C(25) 118(1) ? ? ? yes
N(5) C(25) C(24) 121(1) ? ? ? yes
O(2) C(26) O(3) 127(1) ? ? ? yes
O(2) C(26) C(27) 115(1) ? ? ? yes
O(3) C(26) C(27) 117(1) ? ? ? yes
S(1) C(28) N(6) 178(1) ? ? ? yes
S(2) C(29) N(7) 178(1) ? ? ? yes

loop_
_geom_bond_atom_site_label_1
_geom_bond_atom_site_label_2
_geom_bond_distance
_geom_bond_site_symmetry_1
_geom_bond_site_symmetry_2
_geom_bond_publ_flag
Ni(1) O(1) 1.977(9) ? ? yes
Ni(1) O(2) 1.982(9) ? ? yes
Ni(1) N(1) 2.00(1) ? ? yes
Ni(1) N(2) 2.12(1) ? ? yes
Ni(1) N(6) 3.28(1) ? ? yes
Ni(1) N(7) 1.99(1) ? ? yes
Ni(2) O(1) 2.047(9) ? ? yes
Ni(2) O(3) 2.044(9) ? ? yes
Ni(2) N(3) 2.13(1) ? ? yes
Ni(2) N(4) 2.11(1) ? ? yes
Ni(2) N(5) 2.05(1) ? ? yes
Ni(2) N(6) 2.06(1) ? ? yes
S(1) C(28) 1.62(2) ? ? yes
S(2) C(29) 1.67(2) ? ? yes
O(1) C(5) 1.34(1) ? ? yes
O(2) C(26) 1.27(1) ? ? yes
O(3) C(26) 1.26(2) ? ? yes
O(4) C(30) 1.39(5) ? ? yes
O(5) C(31) 1.28(5) ? ? yes
N(1) C(8) 1.28(2) ? ? yes
N(1) C(9) 1.49(2) ? ? yes
N(2) C(10) 1.45(2) ? ? yes
N(2) C(11) 1.51(2) ? ? yes
N(2) C(12) 1.44(2) ? ? yes
N(3) C(13) 1.50(2) ? ? yes
N(3) C(14) 1.51(2) ? ? yes
N(3) C(20) 1.48(2) ? ? yes
N(4) C(15) 1.37(2) ? ? yes
N(4) C(19) 1.31(2) ? ? yes
N(5) C(21) 1.33(2) ? ? yes
N(5) C(25) 1.37(2) ? ? yes
N(6) C(28) 1.12(2) ? ? yes
N(7) C(29) 1.11(2) ? ? yes
C(1) C(2) 1.43(2) ? ? yes
C(2) C(3) 1.41(2) ? ? yes
C(2) C(7) 1.37(2) ? ? yes
C(3) C(4) 1.42(2) ? ? yes
C(4) C(5) 1.39(2) ? ? yes
C(4) C(8) 1.48(2) ? ? yes
C(5) C(6) 1.42(2) ? ? yes
C(6) C(7) 1.38(2) ? ? yes
C(6) C(13) 1.47(2) ? ? yes
C(9) C(10) 1.52(2) ? ? yes
C(14) C(15) 1.48(2) ? ? yes
C(15) C(16) 1.36(2) ? ? yes
C(16) C(17) 1.37(3) ? ? yes
C(17) C(18) 1.33(3) ? ? yes
C(18) C(19) 1.32(2) ? ? yes
C(20) C(21) 1.50(2) ? ? yes
C(21) C(22) 1.38(2) ? ? yes
C(22) C(23) 1.38(3) ? ? yes
C(23) C(24) 1.39(3) ? ? yes
C(24) C(25) 1.40(2) ? ? yes
C(26) C(27) 1.51(2) ? ? yes
